data_4312251
loop_
_publ_author_name
'Banglin Chen'
'Frank R. Fronczek'
'Andrew W. Maverick'

_publ_section_title
;
 Porous Cu-Cd Mixed-Metal-Organic Frameworks Constructed from
 Cu(Pyac)2{Bis[3-(4-pyridyl)pentane-2,4-dionato]copper(II)}
;
_journal_name_full 'Inorganic Chemistry'
_journal_page_first 8209
_journal_page_last 8211
_journal_paper_doi 10.1021/ic048992n
_journal_volume 43
_journal_year 2004
_chemical_compound_source 'local laboratory'
_chemical_formula_moiety
;
C40 H40 Cd Cl2 Cu2 N4 O8, 6(C4 H8 O), 0.5(H2 O)
;
_chemical_formula_sum 'C64 H89 Cd Cl2 Cu2 N4 O14.5'
_chemical_formula_weight 1456.77
_chemical_name_common
;
Cadmium chloride-copper(II) pyridylacetylacetonate (1:2)
tetrahydrofuran solvate hydrate'
;
_space_group_IT_number 12
_symmetry_cell_setting monoclinic
_symmetry_space_group_name_Hall '-C 2y'
_symmetry_space_group_name_H-M 'C 1 2/m 1'
_atom_sites_solution_hydrogens geom
_atom_sites_solution_primary direct
_atom_sites_solution_secondary difmap
_audit_creation_method SHELXL-97
_cell_angle_alpha 90
_cell_angle_beta 106.040(14)
_cell_angle_gamma 90
_cell_formula_units_Z 2
_cell_length_a 21.768(7)
_cell_length_b 21.903(8)
_cell_length_c 7.817(3)
_cell_measurement_reflns_used 3364
_cell_measurement_temperature 100
_cell_measurement_theta_max 26.0
_cell_measurement_theta_min 2.5
_cell_volume 3582(2)
_computing_cell_refinement 'HKL Scalepack (Otwinowski & Minor 1997)'
_computing_data_collection 'COLLECT (Nonius, 2000)'
_computing_data_reduction 'HKL Denzo and Scalepack (Otwinowski & Minor 1997)'
_computing_molecular_graphics 'ORTEP-3 for Windows (Farrugia, 1997)'
_computing_publication_material 'SHELXL-97 (Sheldrick, 1997)'
_computing_structure_refinement 'SHELXL-97 (Sheldrick, 1997)'
_computing_structure_solution 'SIR97 (Altomare  et al., 1999)'
_diffrn_ambient_temperature 100
_diffrn_measured_fraction_theta_full 0.994
_diffrn_measured_fraction_theta_max 0.994
_diffrn_measurement_device 'KappaCCD (with Oxford Cryostream)'
_diffrn_measurement_method ' \w scans with \k offsets'
_diffrn_radiation_monochromator graphite
_diffrn_radiation_source 'fine-focus sealed tube'
_diffrn_radiation_type MoK\a
_diffrn_radiation_wavelength 0.71073
_diffrn_reflns_av_R_equivalents 0.038
_diffrn_reflns_av_sigmaI/netI 0.054
_diffrn_reflns_limit_h_max 26
_diffrn_reflns_limit_h_min -26
_diffrn_reflns_limit_k_max 26
_diffrn_reflns_limit_k_min -27
_diffrn_reflns_limit_l_max 9
_diffrn_reflns_limit_l_min -9
_diffrn_reflns_number 12892
_diffrn_reflns_theta_full 26.0
_diffrn_reflns_theta_max 26.0
_diffrn_reflns_theta_min 3.2
_diffrn_standards_decay_% <2
_diffrn_standards_number 0
_exptl_absorpt_coefficient_mu 1.018
_exptl_absorpt_correction_T_max 0.858
_exptl_absorpt_correction_T_min 0.733
_exptl_absorpt_correction_type multi-scan
_exptl_absorpt_process_details 'HKL Scalepack (Otwinowski & Minor 1997)'
_exptl_crystal_colour blue
_exptl_crystal_density_diffrn 1.351
_exptl_crystal_density_method 'not measured'
_exptl_crystal_description fragment
_exptl_crystal_F_000 1514
_exptl_crystal_size_max 0.22
_exptl_crystal_size_mid 0.20
_exptl_crystal_size_min 0.15
_refine_diff_density_max 1.66
_refine_diff_density_min -0.85
_refine_diff_density_rms 0.137
_refine_ls_extinction_coef 0.0014(5)
_refine_ls_extinction_expression Fc^*^=kFc[1+0.001xFc^2^\l^3^/sin(2\q)]^-1/4^
_refine_ls_extinction_method SHELXL
_refine_ls_goodness_of_fit_ref 1.042
_refine_ls_hydrogen_treatment constr
_refine_ls_matrix_type full
_refine_ls_number_parameters 205
_refine_ls_number_reflns 3624
_refine_ls_number_restraints 0
_refine_ls_restrained_S_all 1.042
_refine_ls_R_factor_all 0.081
_refine_ls_R_factor_gt 0.065
_refine_ls_shift/su_max 0.003
_refine_ls_shift/su_mean 0.000
_refine_ls_structure_factor_coef Fsqd
_refine_ls_weighting_details 'calc w=1/[\s^2^(Fo^2^)+(0.1254P)^2^+11.8842P] where P=(Fo^2^+2Fc^2^)/3'
_refine_ls_weighting_scheme calc
_refine_ls_wR_factor_gt 0.181
_refine_ls_wR_factor_ref 0.195
_reflns_number_gt 2892
_reflns_number_total 3624
_reflns_threshold_expression I>2\s(I)
_cod_data_source_file ic048992nsi20040727_125901_2.cif
_cod_data_source_block M'MOF_2_CdCl2-Cu(Pyac)2
_cod_depositor_comments
;
The following automatic conversions were performed:
'_symmetry_cell_setting' value 'Monoclinic' changed to 'monoclinic'
according to '/home/saulius/struct/CIF-dictionaries/cif_core.dic'
dictionary named 'cif_core.dic' version 2.4.1 from 2010-06-29.

Automatic conversion script
Id: cif_fix_enum 1527 2010-12-29 10:47:43Z saulius 
;
_cod_original_sg_symbol_H-M 'C 2/m '
_cod_original_formula_sum 'C64 H89 Cd Cl2 Cu2 N4 O14.50'
_cod_database_code 4312251

loop_
_symmetry_equiv_pos_as_xyz
'x, y, z'
'-x, y, -z'
'x+1/2, y+1/2, z'
'-x+1/2, y+1/2, -z'
'-x, -y, -z'
'x, -y, z'
'-x+1/2, -y+1/2, -z'
'x+1/2, -y+1/2, z'

loop_
_atom_site_label
_atom_site_type_symbol
_atom_site_fract_x
_atom_site_fract_y
_atom_site_fract_z
_atom_site_U_iso_or_equiv
_atom_site_adp_type
_atom_site_occupancy
_atom_site_symmetry_multiplicity
_atom_site_calc_flag
_atom_site_refinement_flags
_atom_site_disorder_assembly
_atom_site_disorder_group
Cd1 Cd 0.0000 0.0000 0.0000 0.0236(3) Uani 1 4 d S . .
Cu1 Cu 0.2500 0.2500 1.0000 0.0370(3) Uani 1 2 d S . .
Cl1 Cl 0.08354(7) 0.0000 -0.1753(2) 0.0279(4) Uani 1 2 d S . .
O1 O 0.25010(17) 0.16717(15) 0.9259(5) 0.0367(8) Uani 1 1 d . . .
O2 O 0.21819(16) 0.27693(15) 0.7566(4) 0.0335(8) Uani 1 1 d . . .
N1 N 0.06443(18) 0.07412(17) 0.1995(5) 0.0275(8) Uani 1 1 d . . .
C1 C 0.2267(2) 0.0768(2) 0.7591(7) 0.0359(11) Uani 1 1 d . . .
H1A H 0.2665 0.0629 0.8435 0.054 Uiso 1 1 calc R . .
H1B H 0.2273 0.0662 0.6378 0.054 Uiso 1 1 calc R . .
H1C H 0.1903 0.0568 0.7866 0.054 Uiso 1 1 calc R . .
C2 C 0.2208(2) 0.1450(2) 0.7739(7) 0.0313(10) Uani 1 1 d . . .
C3 C 0.1866(2) 0.1796(2) 0.6260(6) 0.0293(10) Uani 1 1 d . . .
C4 C 0.1885(2) 0.2442(2) 0.6237(7) 0.0302(10) Uani 1 1 d . . .
C5 C 0.1558(3) 0.2790(2) 0.4598(7) 0.0368(11) Uani 1 1 d . . .
H5A H 0.1095 0.2780 0.4429 0.055 Uiso 1 1 calc R . .
H5B H 0.1658 0.2604 0.3566 0.055 Uiso 1 1 calc R . .
H5C H 0.1707 0.3214 0.4721 0.055 Uiso 1 1 calc R . .
C6 C 0.1449(2) 0.1453(2) 0.4720(7) 0.0296(10) Uani 1 1 d . . .
C7 C 0.0913(2) 0.1154(3) 0.4937(7) 0.0379(12) Uani 1 1 d . . .
H7 H 0.0808 0.1188 0.6035 0.045 Uiso 1 1 calc R . .
C8 C 0.0534(2) 0.0813(2) 0.3583(7) 0.0354(11) Uani 1 1 d . . .
H8 H 0.0171 0.0615 0.3784 0.042 Uiso 1 1 calc R . .
C9 C 0.1163(3) 0.1029(3) 0.1770(7) 0.0406(12) Uani 1 1 d . . .
H9 H 0.1257 0.0987 0.0659 0.049 Uiso 1 1 calc R . .
C10 C 0.1570(3) 0.1385(3) 0.3086(7) 0.0405(12) Uani 1 1 d . . .
H10 H 0.1930 0.1580 0.2858 0.049 Uiso 1 1 calc R . .
O1S O 0.2598(10) 0.0000 0.249(2) 0.175(6) Uani 1 2 d S . .
O2S O 0.1326(3) 0.2492(4) 0.9980(9) 0.099(2) Uani 1 1 d . . .
C1S C 0.3044(6) 0.0541(5) 0.2799(16) 0.103(3) Uani 1 1 d . . .
H1S1 H 0.2835 0.0904 0.2130 0.123 Uiso 1 1 calc R . .
H1S2 H 0.3201 0.0644 0.4079 0.123 Uiso 1 1 calc R . .
C2S C 0.3555(6) 0.0313(5) 0.211(2) 0.135(5) Uani 1 1 d . . .
H2S1 H 0.3495 0.0465 0.0881 0.162 Uiso 1 1 calc R . .
H2S2 H 0.3971 0.0465 0.2855 0.162 Uiso 1 1 calc R . .
C3S C 0.0972(5) 0.3079(8) 0.9534(17) 0.131(5) Uani 1 1 d . . .
H3S1 H 0.0796 0.3187 1.0536 0.157 Uiso 1 1 calc R . .
H3S2 H 0.1282 0.3400 0.9457 0.157 Uiso 1 1 calc R . .
C4S C 0.0462(9) 0.3095(12) 0.794(2) 0.208(10) Uani 1 1 d . . .
H4S1 H 0.0601 0.3279 0.6951 0.250 Uiso 1 1 calc R . .
H4S2 H 0.0093 0.3327 0.8107 0.250 Uiso 1 1 calc R . .
C5S C 0.0291(7) 0.2401(6) 0.7574(16) 0.134(6) Uani 1 1 d . . .
H5S1 H -0.0146 0.2298 0.7634 0.161 Uiso 1 1 calc R . .
H5S2 H 0.0360 0.2252 0.6446 0.161 Uiso 1 1 calc R . .
C6S C 0.0783(11) 0.2209(11) 0.913(3) 0.207(8) Uiso 1 1 d . . .
H6S1 H 0.0558 0.2137 1.0050 0.248 Uiso 1 1 calc R . .
H6S2 H 0.0918 0.1802 0.8818 0.248 Uiso 1 1 calc R . .
O3S O 0.5000 0.0000 0.0000 0.22(3) Uani 0.50 4 d SP . .

loop_
_atom_site_aniso_label
_atom_site_aniso_U_11
_atom_site_aniso_U_22
_atom_site_aniso_U_33
_atom_site_aniso_U_23
_atom_site_aniso_U_13
_atom_site_aniso_U_12
Cd1 0.0279(4) 0.0213(4) 0.0188(4) 0.000 0.0020(2) 0.000
Cu1 0.0590(6) 0.0220(5) 0.0233(5) -0.0027(3) 0.0001(4) -0.0088(4)
Cl1 0.0287(7) 0.0290(8) 0.0250(8) 0.000 0.0059(6) 0.000
O1 0.0472(19) 0.0259(18) 0.0290(19) -0.0026(15) -0.0030(15) -0.0031(15)
O2 0.0456(19) 0.0256(17) 0.0260(18) -0.0038(14) 0.0043(15) -0.0087(14)
N1 0.0336(19) 0.025(2) 0.0214(19) -0.0017(16) 0.0037(15) -0.0030(16)
C1 0.041(3) 0.027(3) 0.036(3) -0.006(2) 0.004(2) -0.007(2)
C2 0.032(2) 0.026(2) 0.034(3) -0.001(2) 0.006(2) -0.0044(19)
C3 0.034(2) 0.030(2) 0.021(2) -0.0011(19) 0.0041(19) -0.0054(19)
C4 0.033(2) 0.027(2) 0.028(3) -0.0010(19) 0.005(2) -0.0064(18)
C5 0.046(3) 0.031(3) 0.029(3) -0.002(2) 0.003(2) -0.008(2)
C6 0.035(2) 0.023(2) 0.028(2) -0.0026(19) 0.0036(19) -0.0029(19)
C7 0.044(3) 0.045(3) 0.026(3) -0.008(2) 0.013(2) -0.015(2)
C8 0.036(2) 0.037(3) 0.033(3) -0.011(2) 0.009(2) -0.013(2)
C9 0.046(3) 0.045(3) 0.031(3) -0.012(2) 0.012(2) -0.017(2)
C10 0.046(3) 0.043(3) 0.033(3) -0.011(2) 0.013(2) -0.017(2)
O1S 0.273(19) 0.079(8) 0.162(14) 0.000 0.043(13) 0.000
O2S 0.102(5) 0.112(6) 0.074(5) 0.000(4) 0.007(4) -0.042(4)
C1S 0.140(9) 0.062(6) 0.104(8) -0.003(5) 0.031(7) 0.000(6)
C2S 0.114(8) 0.090(8) 0.198(15) 0.024(9) 0.040(10) -0.004(6)
C3S 0.074(6) 0.204(16) 0.093(8) 0.033(9) -0.012(6) -0.007(8)
C4S 0.162(15) 0.36(3) 0.123(13) -0.099(17) 0.069(12) 0.003(17)
C5S 0.149(10) 0.136(10) 0.081(8) -0.055(7) -0.030(7) 0.070(9)
O3S 0.13(3) 0.23(6) 0.34(8) 0.000 0.11(4) 0.000

loop_
_atom_type_symbol
_atom_type_description
_atom_type_scat_dispersion_real
_atom_type_scat_dispersion_imag
_atom_type_scat_source
C C 0.0033 0.0016 'International Tables Vol C Tables 4.2.6.8 and 6.1.1.4'
H H 0.0000 0.0000 'International Tables Vol C Tables 4.2.6.8 and 6.1.1.4'
Cd Cd -0.8075 1.2024 'International Tables Vol C Tables 4.2.6.8 and 6.1.1.4'
Cl Cl 0.1484 0.1585 'International Tables Vol C Tables 4.2.6.8 and 6.1.1.4'
Cu Cu 0.3201 1.2651 'International Tables Vol C Tables 4.2.6.8 and 6.1.1.4'
N N 0.0061 0.0033 'International Tables Vol C Tables 4.2.6.8 and 6.1.1.4'
O O 0.0106 0.0060 'International Tables Vol C Tables 4.2.6.8 and 6.1.1.4'

loop_
_geom_angle_atom_site_label_1
_geom_angle_atom_site_label_2
_geom_angle_atom_site_label_3
_geom_angle
_geom_angle_site_symmetry_1
_geom_angle_site_symmetry_3
_geom_angle_publ_flag
N1 Cd1 N1 84.53(19) 5 2 ?
N1 Cd1 N1 95.47(19) 5 6 ?
N1 Cd1 N1 180.0 2 6 ?
N1 Cd1 N1 180.0 5 . ?
N1 Cd1 N1 95.47(19) 2 . ?
N1 Cd1 N1 84.53(19) 6 . ?
N1 Cd1 Cl1 88.52(10) 5 5 ?
N1 Cd1 Cl1 88.52(10) 2 5 ?
N1 Cd1 Cl1 91.48(10) 6 5 ?
N1 Cd1 Cl1 91.48(10) . 5 ?
N1 Cd1 Cl1 91.48(10) 5 . ?
N1 Cd1 Cl1 91.48(10) 2 . ?
N1 Cd1 Cl1 88.52(10) 6 . ?
N1 Cd1 Cl1 88.52(10) . . ?
Cl1 Cd1 Cl1 180.0 5 . ?
O1 Cu1 O1 180.0 7_557 . ?
O1 Cu1 O2 91.23(15) 7_557 7_557 ?
O1 Cu1 O2 88.77(15) . 7_557 ?
O1 Cu1 O2 88.77(15) 7_557 . ?
O1 Cu1 O2 91.23(15) . . ?
O2 Cu1 O2 179.997(1) 7_557 . ?
C2 O1 Cu1 127.0(3) . . ?
C4 O2 Cu1 126.3(3) . . ?
C8 N1 C9 116.1(4) . . ?
C8 N1 Cd1 117.2(3) . . ?
C9 N1 Cd1 126.0(3) . . ?
C2 C1 H1A 109.5 . . ?
C2 C1 H1B 109.5 . . ?
H1A C1 H1B 109.5 . . ?
C2 C1 H1C 109.5 . . ?
H1A C1 H1C 109.5 . . ?
H1B C1 H1C 109.5 . . ?
O1 C2 C3 124.9(4) . . ?
O1 C2 C1 114.6(4) . . ?
C3 C2 C1 120.5(4) . . ?
C2 C3 C4 122.5(4) . . ?
C2 C3 C6 117.1(4) . . ?
C4 C3 C6 120.4(4) . . ?
O2 C4 C3 124.0(5) . . ?
O2 C4 C5 115.2(4) . . ?
C3 C4 C5 120.8(4) . . ?
C4 C5 H5A 109.5 . . ?
C4 C5 H5B 109.5 . . ?
H5A C5 H5B 109.5 . . ?
C4 C5 H5C 109.5 . . ?
H5A C5 H5C 109.5 . . ?
H5B C5 H5C 109.5 . . ?
C10 C6 C7 116.4(5) . . ?
C10 C6 C3 124.8(4) . . ?
C7 C6 C3 118.8(4) . . ?
C8 C7 C6 120.7(5) . . ?
C8 C7 H7 119.7 . . ?
C6 C7 H7 119.7 . . ?
N1 C8 C7 123.8(5) . . ?
N1 C8 H8 118.1 . . ?
C7 C8 H8 118.1 . . ?
N1 C9 C10 123.3(5) . . ?
N1 C9 H9 118.3 . . ?
C10 C9 H9 118.3 . . ?
C6 C10 C9 119.8(5) . . ?
C6 C10 H10 120.1 . . ?
C9 C10 H10 120.1 . . ?
C1S O1S C1S 103.6(15) 6 . ?
C2S C1S O1S 101.3(10) . . ?
C2S C1S H1S1 111.5 . . ?
O1S C1S H1S1 111.5 . . ?
C2S C1S H1S2 111.5 . . ?
O1S C1S H1S2 111.5 . . ?
H1S1 C1S H1S2 109.3 . . ?
C2S C2S C1S 110.1(6) 6 . ?
C2S C2S H2S1 109.6 6 . ?
C1S C2S H2S1 109.6 . . ?
C2S C2S H2S2 109.6 6 . ?
C1S C2S H2S2 109.6 . . ?
H2S1 C2S H2S2 108.2 . . ?
C4S C3S O2S 117.0(15) . . ?
C4S C3S H3S1 108.0 . . ?
O2S C3S H3S1 108.0 . . ?
C6S C3S H3S1 104.6 . . ?
C4S C3S H3S2 108.0 . . ?
O2S C3S H3S2 108.0 . . ?
C6S C3S H3S2 143.1 . . ?
H3S1 C3S H3S2 107.3 . . ?
C3S C4S C5S 102.9(17) . . ?
C3S C4S H4S1 111.2 . . ?
C5S C4S H4S1 111.2 . . ?
C3S C4S H4S2 111.2 . . ?
C5S C4S H4S2 111.2 . . ?
H4S1 C4S H4S2 109.1 . . ?
C6S C5S C4S 92.6(13) . . ?
C6S C5S H5S1 113.2 . . ?
C4S C5S H5S1 113.2 . . ?
C6S C5S H5S2 113.2 . . ?
C4S C5S H5S2 113.2 . . ?
H5S1 C5S H5S2 110.5 . . ?
O2S C6S C5S 129.3(19) . . ?
O2S C6S H6S1 105.0 . . ?
C5S C6S H6S1 105.0 . . ?
O2S C6S H6S2 105.0 . . ?
C5S C6S H6S2 105.0 . . ?
H6S1 C6S H6S2 105.8 . . ?

loop_
_geom_bond_atom_site_label_1
_geom_bond_atom_site_label_2
_geom_bond_distance
_geom_bond_site_symmetry_2
_geom_bond_publ_flag
Cd1 N1 2.414(4) 5 ?
Cd1 N1 2.414(4) 2 ?
Cd1 N1 2.414(4) 6 ?
Cd1 N1 2.414(4) . ?
Cd1 Cl1 2.5618(16) 5 ?
Cd1 Cl1 2.5618(16) . ?
Cu1 O1 1.905(3) 7_557 ?
Cu1 O1 1.905(3) . ?
Cu1 O2 1.928(3) 7_557 ?
Cu1 O2 1.928(3) . ?
O1 C2 1.279(6) . ?
O2 C4 1.280(6) . ?
N1 C8 1.337(6) . ?
N1 C9 1.347(6) . ?
C1 C2 1.507(7) . ?
C1 H1A 0.9800 . ?
C1 H1B 0.9800 . ?
C1 H1C 0.9800 . ?
C2 C3 1.410(7) . ?
C3 C4 1.416(7) . ?
C3 C6 1.495(7) . ?
C4 C5 1.492(7) . ?
C5 H5A 0.9800 . ?
C5 H5B 0.9800 . ?
C5 H5C 0.9800 . ?
C6 C10 1.382(7) . ?
C6 C7 1.389(7) . ?
C7 C8 1.371(7) . ?
C7 H7 0.9500 . ?
C8 H8 0.9500 . ?
C9 C10 1.396(7) . ?
C9 H9 0.9500 . ?
C10 H10 0.9500 . ?
O1S C1S 1.509(15) 6 ?
O1S C1S 1.509(15) . ?
O2S C6S 1.34(2) . ?
O2S C3S 1.491(15) . ?
C1S C2S 1.452(15) . ?
C1S H1S1 0.9900 . ?
C1S H1S2 0.9900 . ?
C2S C2S 1.37(2) 6 ?
C2S H2S1 0.9900 . ?
C2S H2S2 0.9900 . ?
C3S C4S 1.423(19) . ?
C3S C6S 1.96(3) . ?
C3S H3S1 0.9900 . ?
C3S H3S2 0.9900 . ?
C4S C5S 1.57(3) . ?
C4S H4S1 0.9900 . ?
C4S H4S2 0.9900 . ?
C5S C6S 1.44(2) . ?
C5S H5S1 0.9900 . ?
C5S H5S2 0.9900 . ?
C6S H6S1 0.9900 . ?
C6S H6S2 0.9900 . ?

loop_
_geom_torsion_atom_site_label_1
_geom_torsion_atom_site_label_2
_geom_torsion_atom_site_label_3
_geom_torsion_atom_site_label_4
_geom_torsion
_geom_torsion_site_symmetry_1
_geom_torsion_site_symmetry_2
_geom_torsion_site_symmetry_3
_geom_torsion_site_symmetry_4
_geom_torsion_publ_flag
O1 Cu1 O1 C2 79.4(17) 7_557 . . . ?
O2 Cu1 O1 C2 163.2(4) 7_557 . . . ?
O2 Cu1 O1 C2 -16.8(4) . . . . ?
O1 Cu1 O2 C4 -158.6(4) 7_557 . . . ?
O1 Cu1 O2 C4 21.4(4) . . . . ?
O2 Cu1 O2 C4 -117.4(18) 7_557 . . . ?
N1 Cd1 N1 C8 47.4(4) 5 . . . ?
N1 Cd1 N1 C8 106.8(4) 2 . . . ?
N1 Cd1 N1 C8 -73.2(4) 6 . . . ?
Cl1 Cd1 N1 C8 18.2(4) 5 . . . ?
Cl1 Cd1 N1 C8 -161.8(4) . . . . ?
N1 Cd1 N1 C9 -142.5(4) 5 . . . ?
N1 Cd1 N1 C9 -83.1(4) 2 . . . ?
N1 Cd1 N1 C9 96.9(4) 6 . . . ?
Cl1 Cd1 N1 C9 -171.8(4) 5 . . . ?
Cl1 Cd1 N1 C9 8.2(4) . . . . ?
Cu1 O1 C2 C3 5.6(7) . . . . ?
Cu1 O1 C2 C1 -176.3(3) . . . . ?
O1 C2 C3 C4 8.8(8) . . . . ?
C1 C2 C3 C4 -169.2(5) . . . . ?
O1 C2 C3 C6 -168.3(4) . . . . ?
C1 C2 C3 C6 13.7(7) . . . . ?
Cu1 O2 C4 C3 -14.9(7) . . . . ?
Cu1 O2 C4 C5 166.1(3) . . . . ?
C2 C3 C4 O2 -3.7(8) . . . . ?
C6 C3 C4 O2 173.2(4) . . . . ?
C2 C3 C4 C5 175.2(4) . . . . ?
C6 C3 C4 C5 -7.8(7) . . . . ?
C2 C3 C6 C10 -109.8(6) . . . . ?
C4 C3 C6 C10 73.0(7) . . . . ?
C2 C3 C6 C7 67.3(6) . . . . ?
C4 C3 C6 C7 -109.8(6) . . . . ?
C10 C6 C7 C8 0.2(8) . . . . ?
C3 C6 C7 C8 -177.2(5) . . . . ?
C9 N1 C8 C7 0.1(8) . . . . ?
Cd1 N1 C8 C7 171.2(4) . . . . ?
C6 C7 C8 N1 -0.1(9) . . . . ?
C8 N1 C9 C10 -0.2(8) . . . . ?
Cd1 N1 C9 C10 -170.4(4) . . . . ?
C7 C6 C10 C9 -0.3(8) . . . . ?
C3 C6 C10 C9 176.9(5) . . . . ?
N1 C9 C10 C6 0.3(9) . . . . ?
C1S O1S C1S C2S 34.7(16) 6 . . . ?
O1S C1S C2S C2S -22.0(11) . . . 6 ?
C6S O2S C3S C4S -29.8(16) . . . . ?
O2S C3S C4S C5S 20.8(16) . . . . ?
C6S C3S C4S C5S 0.5(11) . . . . ?
C3S C4S C5S C6S -0.7(15) . . . . ?
C3S O2S C6S C5S 35(2) . . . . ?
C4S C5S C6S O2S -25(2) . . . . ?
C4S C5S C6S C3S 0.5(11) . . . . ?
C4S C3S C6S O2S 153.2(14) . . . . ?
C4S C3S C6S C5S -0.6(12) . . . . ?
O2S C3S C6S C5S -153.7(18) . . . . ?
